data_4343212
loop_
_publ_author_name
'Ghiassi, Kamran B.'
'Walters, Daniel T.'
'Aristov, Michael M.'
'Loewen, Natalia D.'
'Berben, Louise A.'
'Rivera, Melissa'
'Olmstead, Marilyn M.'
'Balch, Alan L.'

_publ_section_title
;
 Formation of a Stable Complex, RuCl2(S2CPPh3)(PPh3)2, Containing an
 Unstable Zwitterion from the Reaction of RuCl2(PPh3)3 with Carbon
 Disulfide.
;
_journal_issue 9
_journal_name_full 'Inorganic chemistry'
_journal_page_first 4565
_journal_page_last 4573
_journal_paper_doi 10.1021/acs.inorgchem.5b00461
_journal_volume 54
_journal_year 2015
_chemical_formula_moiety '2(C55 H45 Cl2 P3 Ru S2), 0.5(C S2), 0.5(C7 H8)'
_chemical_formula_sum 'C57 H47 Cl2 P3 Ru S2.5'
_chemical_formula_weight 1076.97
_chemical_name_systematic
;
 dichloro(bis(triphenylphosphine))dithiocarboxytriphenylphophine)ruthenium(II)
;
_space_group_crystal_system triclinic
_space_group_IT_number 2
_space_group_name_Hall '-P 1'
_space_group_name_H-M_alt 'P -1'
_symmetry_space_group_name_Hall '-P 1'
_symmetry_space_group_name_H-M 'P -1'
_atom_sites_solution_hydrogens mixed
_atom_sites_solution_primary direct
_atom_sites_solution_secondary difmap
_audit_creation_method SHELXL-2014/7
_cell_angle_alpha 73.540(4)
_cell_angle_beta 68.684(4)
_cell_angle_gamma 62.494(3)
_cell_formula_units_Z 2
_cell_length_a 12.872(3)
_cell_length_b 13.089(3)
_cell_length_c 17.688(4)
_cell_measurement_reflns_used 8377
_cell_measurement_temperature 90(2)
_cell_measurement_theta_max 31.37
_cell_measurement_theta_min 2.30
_cell_volume 2438.3(10)
_computing_cell_refinement 'SAINT (Bruker, 2014)'
_computing_data_collection 'Apex2 (Bruker, 2014)'
_computing_data_reduction 'SAINT (Bruker, 2014)'
_computing_publication_material 'SHELXL-2014 (Sheldrick, 2014)'
_computing_structure_refinement 'SHELXL-2014/7 (Sheldrick, 2014)'
_computing_structure_solution 'XS (Sheldrick, 2008)'
_diffrn_ambient_temperature 90(2)
_diffrn_detector_area_resol_mean 8.3
_diffrn_measured_fraction_theta_full 0.999
_diffrn_measured_fraction_theta_max 0.991
_diffrn_measurement_device_type 'Bruker Apex II'
_diffrn_measurement_method \w
_diffrn_radiation_type MoK\a
_diffrn_radiation_wavelength 0.71073
_diffrn_reflns_av_unetI/netI 0.0621
_diffrn_reflns_Laue_measured_fraction_full 0.999
_diffrn_reflns_Laue_measured_fraction_max 0.991
_diffrn_reflns_limit_h_max 18
_diffrn_reflns_limit_h_min -17
_diffrn_reflns_limit_k_max 19
_diffrn_reflns_limit_k_min -18
_diffrn_reflns_limit_l_max 25
_diffrn_reflns_limit_l_min 0
_diffrn_reflns_number 16077
_diffrn_reflns_point_group_measured_fraction_full 0.999
_diffrn_reflns_point_group_measured_fraction_max 0.991
_diffrn_reflns_theta_full 25.242
_diffrn_reflns_theta_max 31.577
_diffrn_reflns_theta_min 2.305
_diffrn_source 'fine-focus sealed tube'
_exptl_absorpt_coefficient_mu 0.676
_exptl_absorpt_correction_T_max 0.7462
_exptl_absorpt_correction_T_min 0.6270
_exptl_absorpt_correction_type multi-scan
_exptl_absorpt_process_details 'TWINABS (Sheldrick, 2012)'
_exptl_crystal_colour red
_exptl_crystal_density_diffrn 1.467
_exptl_crystal_description needle
_exptl_crystal_F_000 1104
_exptl_crystal_size_max 0.220
_exptl_crystal_size_mid 0.220
_exptl_crystal_size_min 0.110
_refine_diff_density_max 1.088
_refine_diff_density_min -1.079
_refine_diff_density_rms 0.114
_refine_ls_extinction_method none
_refine_ls_goodness_of_fit_ref 0.977
_refine_ls_hydrogen_treatment constr
_refine_ls_matrix_type full
_refine_ls_number_parameters 609
_refine_ls_number_reflns 16077
_refine_ls_number_restraints 0
_refine_ls_restrained_S_all 0.977
_refine_ls_R_factor_all 0.0571
_refine_ls_R_factor_gt 0.0393
_refine_ls_shift/su_max 0.001
_refine_ls_shift/su_mean 0.000
_refine_ls_structure_factor_coef Fsqd
_refine_ls_weighting_details 'w=1/[\s^2^(Fo^2^)+(0.0517P)^2^] where P=(Fo^2^+2Fc^2^)/3'
_refine_ls_weighting_scheme calc
_refine_ls_wR_factor_gt 0.0901
_refine_ls_wR_factor_ref 0.0961
_reflns_Friedel_coverage 0.000
_reflns_number_gt 12890
_reflns_number_total 16077
_reflns_threshold_expression 'I > 2\s(I)'
_cod_data_source_file ic5b00461_si_004.cif
_cod_data_source_block kbg87
_cod_original_cell_volume 2438.5(10)
_cod_original_formula_sum 'C57 H47 Cl2 P3 Ru S2.50'
_cod_database_code 4343212
_shelx_shelxl_version_number 2014/7
_shelx_space_group_comment
;
The symmetry employed for this shelxl refinement is uniquely defined
by the following loop, which should always be used as a source of
symmetry information in preference to the above space-group names.
They are only intended as comments.
;
_shelx_estimated_absorpt_t_min 0.866
_shelx_estimated_absorpt_t_max 0.929

loop_
_space_group_symop_operation_xyz
'x, y, z'
'-x, -y, -z'

loop_
_atom_site_label
_atom_site_type_symbol
_atom_site_fract_x
_atom_site_fract_y
_atom_site_fract_z
_atom_site_U_iso_or_equiv
_atom_site_adp_type
_atom_site_occupancy
_atom_site_site_symmetry_order
_atom_site_calc_flag
_atom_site_refinement_flags_posn
_atom_site_refinement_flags_adp
_atom_site_refinement_flags_occupancy
_atom_site_disorder_assembly
_atom_site_disorder_group
Ru1 Ru 0.15393(2) 0.24073(2) 0.25064(2) 0.01044(5) Uani 1 1 d . . . . .
Cl1 Cl 0.32286(6) 0.28025(5) 0.14297(4) 0.01749(13) Uani 1 1 d . . . . .
Cl2 Cl 0.21748(6) 0.19989(5) 0.37541(4) 0.01769(12) Uani 1 1 d . . . . .
S1 S 0.05788(6) 0.26435(5) 0.15618(4) 0.01279(11) Uani 1 1 d . . . . .
S2 S -0.02055(6) 0.20953(5) 0.32246(4) 0.01437(12) Uani 1 1 d . . . . .
P1 P 0.07346(6) 0.44040(5) 0.26106(4) 0.01217(12) Uani 1 1 d . . . . .
P2 P 0.27223(6) 0.03719(5) 0.24002(4) 0.01157(12) Uani 1 1 d . . . . .
P3 P -0.15009(6) 0.18273(6) 0.21662(4) 0.01459(13) Uani 1 1 d . . . . .
C1 C 0.1904(2) 0.4968(2) 0.23835(16) 0.0141(5) Uani 1 1 d . . . . .
C2 C 0.1986(3) 0.5903(3) 0.1799(2) 0.0290(7) Uani 1 1 d . . . . .
H2 H 0.1438 0.6269 0.1466 0.035 Uiso 1 1 calc R U . . .
C3 C 0.2861(4) 0.6320(3) 0.1688(2) 0.0351(8) Uani 1 1 d . . . . .
H3 H 0.2897 0.6972 0.1288 0.042 Uiso 1 1 calc R U . . .
C4 C 0.3666(3) 0.5788(2) 0.21562(18) 0.0225(6) Uani 1 1 d . . . . .
H4 H 0.4268 0.6063 0.2079 0.027 Uiso 1 1 calc R U . . .
C5 C 0.3594(3) 0.4848(3) 0.2741(2) 0.0324(7) Uani 1 1 d . . . . .
H5 H 0.4137 0.4488 0.3076 0.039 Uiso 1 1 calc R U . . .
C6 C 0.2739(3) 0.4430(3) 0.2841(2) 0.0304(7) Uani 1 1 d . . . . .
H6 H 0.2723 0.3762 0.3230 0.036 Uiso 1 1 calc R U . . .
C7 C -0.0173(2) 0.5344(2) 0.18953(16) 0.0145(5) Uani 1 1 d . . . . .
C8 C -0.1418(3) 0.5990(2) 0.21500(18) 0.0193(5) Uani 1 1 d . . . . .
H8 H -0.1823 0.5972 0.2719 0.023 Uiso 1 1 calc R U . . .
C9 C -0.2081(3) 0.6664(3) 0.15843(19) 0.0242(6) Uani 1 1 d . . . . .
H9 H -0.2934 0.7097 0.1767 0.029 Uiso 1 1 calc R U . . .
C10 C -0.1496(3) 0.6703(2) 0.07539(18) 0.0223(6) Uani 1 1 d . . . . .
H10 H -0.1943 0.7174 0.0366 0.027 Uiso 1 1 calc R U . . .
C11 C -0.0261(3) 0.6053(2) 0.04917(17) 0.0213(6) Uani 1 1 d . . . . .
H11 H 0.0141 0.6078 -0.0078 0.026 Uiso 1 1 calc R U . . .
C12 C 0.0399(3) 0.5364(2) 0.10562(17) 0.0180(5) Uani 1 1 d . . . . .
H12 H 0.1245 0.4903 0.0870 0.022 Uiso 1 1 calc R U . . .
C13 C -0.0262(3) 0.4992(2) 0.35647(16) 0.0157(5) Uani 1 1 d . . . . .
C14 C -0.0579(3) 0.6158(2) 0.3601(2) 0.0234(6) Uani 1 1 d . . . . .
H14 H -0.0260 0.6615 0.3138 0.028 Uiso 1 1 calc R U . . .
C15 C -0.1351(3) 0.6647(3) 0.4302(2) 0.0276(7) Uani 1 1 d . . . . .
H15 H -0.1547 0.7435 0.4324 0.033 Uiso 1 1 calc R U . . .
C16 C -0.1830(3) 0.6009(3) 0.4961(2) 0.0347(8) Uani 1 1 d . . . . .
H16 H -0.2390 0.6357 0.5434 0.042 Uiso 1 1 calc R U . . .
C17 C -0.1504(4) 0.4854(3) 0.4941(2) 0.0396(9) Uani 1 1 d . . . . .
H17 H -0.1813 0.4397 0.5411 0.047 Uiso 1 1 calc R U . . .
C18 C -0.0724(3) 0.4352(3) 0.42366(19) 0.0290(7) Uani 1 1 d . . . . .
H18 H -0.0513 0.3557 0.4225 0.035 Uiso 1 1 calc R U . . .
C19 C 0.3341(2) -0.0146(2) 0.14017(15) 0.0131(4) Uani 1 1 d . . . . .
C20 C 0.3165(2) 0.0631(2) 0.06887(16) 0.0148(5) Uani 1 1 d . . . . .
H20 H 0.2742 0.1443 0.0715 0.018 Uiso 1 1 calc R U . . .
C21 C 0.3605(2) 0.0225(2) -0.00645(17) 0.0174(5) Uani 1 1 d . . . . .
H21 H 0.3470 0.0758 -0.0546 0.021 Uiso 1 1 calc R U . . .
C22 C 0.4242(3) -0.0962(2) -0.01089(18) 0.0189(5) Uani 1 1 d . . . . .
H22 H 0.4531 -0.1239 -0.0620 0.023 Uiso 1 1 calc R U . . .
C23 C 0.4453(3) -0.1738(2) 0.05917(18) 0.0212(6) Uani 1 1 d . . . . .
H23 H 0.4902 -0.2547 0.0559 0.025 Uiso 1 1 calc R U . . .
C24 C 0.4013(3) -0.1340(2) 0.13386(17) 0.0193(5) Uani 1 1 d . . . . .
H24 H 0.4166 -0.1879 0.1815 0.023 Uiso 1 1 calc R U . . .
C25 C 0.1912(2) -0.0543(2) 0.30509(15) 0.0134(5) Uani 1 1 d . . . . .
C26 C 0.1584(3) -0.1197(2) 0.27594(17) 0.0213(6) Uani 1 1 d . . . . .
H26 H 0.1786 -0.1190 0.2186 0.026 Uiso 1 1 calc R U . . .
C27 C 0.0962(3) -0.1864(3) 0.3299(2) 0.0304(7) Uani 1 1 d . . . . .
H27 H 0.0756 -0.2321 0.3092 0.037 Uiso 1 1 calc R U . . .
C28 C 0.0642(3) -0.1865(3) 0.41345(19) 0.0276(6) Uani 1 1 d . . . . .
H28 H 0.0210 -0.2315 0.4502 0.033 Uiso 1 1 calc R U . . .
C29 C 0.0957(3) -0.1204(2) 0.44337(17) 0.0222(6) Uani 1 1 d . . . . .
H29 H 0.0741 -0.1203 0.5008 0.027 Uiso 1 1 calc R U . . .
C30 C 0.1587(3) -0.0545(2) 0.38960(17) 0.0186(5) Uani 1 1 d . . . . .
H30 H 0.1798 -0.0093 0.4103 0.022 Uiso 1 1 calc R U . . .
C31 C 0.4101(2) -0.0291(2) 0.27496(16) 0.0157(5) Uani 1 1 d . . . . .
C32 C 0.4508(3) -0.1428(2) 0.31560(18) 0.0225(6) Uani 1 1 d . . . . .
H32 H 0.4043 -0.1874 0.3280 0.027 Uiso 1 1 calc R U . . .
C33 C 0.5583(3) -0.1910(3) 0.3380(2) 0.0289(7) Uani 1 1 d . . . . .
H33 H 0.5849 -0.2684 0.3657 0.035 Uiso 1 1 calc R U . . .
C34 C 0.6267(3) -0.1277(3) 0.3204(3) 0.0415(9) Uani 1 1 d . . . . .
H34 H 0.7012 -0.1613 0.3349 0.050 Uiso 1 1 calc R U . . .
C35 C 0.5863(4) -0.0155(3) 0.2818(3) 0.0555(13) Uani 1 1 d . . . . .
H35 H 0.6326 0.0289 0.2706 0.067 Uiso 1 1 calc R U . . .
C36 C 0.4786(3) 0.0345(3) 0.2588(2) 0.0328(8) Uani 1 1 d . . . . .
H36 H 0.4521 0.1123 0.2320 0.039 Uiso 1 1 calc R U . . .
C37 C -0.2344(2) 0.2936(2) 0.14900(17) 0.0180(5) Uani 1 1 d . . . . .
C38 C -0.2403(3) 0.4061(2) 0.13246(18) 0.0206(6) Uani 1 1 d . . . . .
H38 H -0.2025 0.4273 0.1591 0.025 Uiso 1 1 calc R U . . .
C39 C -0.3019(3) 0.4875(3) 0.0766(2) 0.0257(6) Uani 1 1 d . . . . .
H39 H -0.3044 0.5640 0.0642 0.031 Uiso 1 1 calc R U . . .
C40 C -0.3590(3) 0.4582(3) 0.0393(2) 0.0318(7) Uani 1 1 d . . . . .
H40 H -0.4001 0.5142 0.0007 0.038 Uiso 1 1 calc R U . . .
C41 C -0.3569(3) 0.3464(3) 0.0578(2) 0.0373(9) Uani 1 1 d . . . . .
H41 H -0.3985 0.3269 0.0330 0.045 Uiso 1 1 calc R U . . .
C42 C -0.2945(3) 0.2645(3) 0.1119(2) 0.0300(7) Uani 1 1 d . . . . .
H42 H -0.2923 0.1881 0.1241 0.036 Uiso 1 1 calc R U . . .
C43 C -0.2497(3) 0.1521(3) 0.31214(18) 0.0227(6) Uani 1 1 d . . . . .
C44 C -0.3747(3) 0.2117(4) 0.3265(3) 0.0475(10) Uani 1 1 d . . . . .
H44 H -0.4085 0.2722 0.2866 0.057 Uiso 1 1 calc R U . . .
C45 C -0.4506(4) 0.1817(5) 0.4006(3) 0.0774(18) Uani 1 1 d . . . . .
H45 H -0.5365 0.2211 0.4109 0.093 Uiso 1 1 calc R U . . .
C46 C -0.4009(5) 0.0954(5) 0.4586(3) 0.0624(15) Uani 1 1 d . . . . .
H46 H -0.4533 0.0778 0.5095 0.075 Uiso 1 1 calc R U . . .
C47 C -0.2760(4) 0.0334(4) 0.4443(2) 0.0398(9) Uani 1 1 d . . . . .
H47 H -0.2428 -0.0273 0.4843 0.048 Uiso 1 1 calc R U . . .
C48 C -0.2009(3) 0.0618(3) 0.37100(19) 0.0282(7) Uani 1 1 d . . . . .
H48 H -0.1152 0.0197 0.3602 0.034 Uiso 1 1 calc R U . . .
C49 C -0.0662(2) 0.0531(2) 0.16700(16) 0.0160(5) Uani 1 1 d . . . . .
C50 C -0.1051(3) -0.0371(3) 0.19215(19) 0.0255(6) Uani 1 1 d . . . . .
H50 H -0.1720 -0.0344 0.2391 0.031 Uiso 1 1 calc R U . . .
C51 C -0.0468(3) -0.1312(3) 0.14911(19) 0.0294(7) Uani 1 1 d . . . . .
H51 H -0.0754 -0.1914 0.1654 0.035 Uiso 1 1 calc R U . . .
C52 C 0.0527(3) -0.1370(2) 0.08277(18) 0.0230(6) Uani 1 1 d . . . . .
H52 H 0.0933 -0.2018 0.0536 0.028 Uiso 1 1 calc R U . . .
C53 C 0.0939(3) -0.0496(2) 0.05844(17) 0.0209(5) Uani 1 1 d . . . . .
H53 H 0.1641 -0.0553 0.0135 0.025 Uiso 1 1 calc R U . . .
C54 C 0.0337(3) 0.0468(2) 0.09919(16) 0.0184(5) Uani 1 1 d . . . . .
H54 H 0.0605 0.1084 0.0809 0.022 Uiso 1 1 calc R U . . .
C55 C -0.0481(2) 0.2262(2) 0.23261(16) 0.0145(5) Uani 1 1 d . . . . .
C56 C 0.6288(12) 0.4176(15) 0.4134(10) 0.030(3) Uani 0.25 1 d . . P A 1
S4 S 0.6138(3) 0.4995(3) 0.3294(2) 0.0287(7) Uani 0.25 1 d . . P A 1
S3 S 0.6423(4) 0.3310(3) 0.4877(2) 0.0478(10) Uani 0.25 1 d . . P A 1
C57 C 0.5408(8) 0.4832(8) 0.4733(5) 0.039(3) Uiso 0.25 1 d G . P B -2
C58 C 0.5632(8) 0.4256(8) 0.5486(6) 0.037(4) Uiso 0.25 1 d G . P B -2
H58 H 0.6397 0.3630 0.5499 0.045 Uiso 0.25 1 d G U P B -2
C59 C 0.4762(10) 0.4573(9) 0.6219(5) 0.045(4) Uiso 0.25 1 d G . P B -2
H59 H 0.4939 0.4171 0.6726 0.054 Uiso 0.25 1 d G U P B -2
C60 C 0.4270(9) 0.5733(8) 0.4735(5) 0.027(3) Uiso 0.25 1 d G . P B -2
H60 H 0.4087 0.6127 0.4229 0.033 Uiso 0.25 1 d G U P B -2
C61 C 0.3401(8) 0.6064(8) 0.5461(7) 0.045(4) Uiso 0.25 1 d G . P B -2
H61 H 0.2640 0.6696 0.5447 0.054 Uiso 0.25 1 d G U P B -2
C62 C 0.3630(9) 0.5482(9) 0.6211(5) 0.044(6) Uiso 0.25 1 d G . P B -2
H62 H 0.3025 0.5699 0.6710 0.053 Uiso 0.25 1 d G U P B -2
C63 C 0.6359(12) 0.4487(13) 0.3946(6) 0.071(13) Uiso 0.25 1 d G . P B -2
H63A H 0.6041 0.4986 0.3483 0.107 Uiso 0.25 1 d G U P B -2
H63B H 0.7086 0.4575 0.3922 0.107 Uiso 0.25 1 d G U P B -2
H63C H 0.6571 0.3674 0.3919 0.107 Uiso 0.25 1 d G U P B -2

loop_
_atom_site_aniso_label
_atom_site_aniso_U_11
_atom_site_aniso_U_22
_atom_site_aniso_U_33
_atom_site_aniso_U_23
_atom_site_aniso_U_13
_atom_site_aniso_U_12
Ru1 0.01100(9) 0.01004(8) 0.00982(8) -0.00248(6) -0.00188(8) -0.00396(7)
Cl1 0.0162(3) 0.0150(3) 0.0190(3) -0.0063(2) 0.0027(2) -0.0078(2)
Cl2 0.0241(3) 0.0161(3) 0.0158(3) -0.0021(2) -0.0094(3) -0.0076(2)
S1 0.0144(3) 0.0142(3) 0.0112(3) -0.0013(2) -0.0036(2) -0.0071(2)
S2 0.0126(3) 0.0185(3) 0.0112(3) -0.0025(2) -0.0018(2) -0.0064(2)
P1 0.0147(3) 0.0108(3) 0.0115(3) -0.0026(2) -0.0045(2) -0.0043(2)
P2 0.0120(3) 0.0105(3) 0.0112(3) -0.0023(2) -0.0018(2) -0.0044(2)
P3 0.0120(3) 0.0175(3) 0.0152(3) -0.0034(2) -0.0023(2) -0.0071(2)
C1 0.0145(12) 0.0134(10) 0.0161(12) -0.0040(9) -0.0049(10) -0.0054(9)
C2 0.0383(19) 0.0263(14) 0.0345(17) 0.0097(13) -0.0235(15) -0.0206(14)
C3 0.053(2) 0.0354(17) 0.0329(18) 0.0137(14) -0.0217(17) -0.0343(17)
C4 0.0193(14) 0.0232(13) 0.0297(15) -0.0071(11) -0.0044(12) -0.0121(11)
C5 0.0327(18) 0.0266(15) 0.046(2) 0.0084(14) -0.0262(16) -0.0146(14)
C6 0.0410(19) 0.0303(15) 0.0326(17) 0.0155(13) -0.0253(15) -0.0245(15)
C7 0.0171(12) 0.0093(10) 0.0173(12) -0.0014(9) -0.0073(10) -0.0037(9)
C8 0.0180(13) 0.0203(12) 0.0191(13) -0.0049(10) -0.0062(11) -0.0054(10)
C9 0.0179(14) 0.0247(13) 0.0286(16) -0.0069(12) -0.0129(12) -0.0007(11)
C10 0.0292(15) 0.0180(12) 0.0231(14) 0.0002(10) -0.0178(12) -0.0060(11)
C11 0.0293(15) 0.0199(12) 0.0151(13) -0.0001(10) -0.0097(11) -0.0090(11)
C12 0.0206(13) 0.0137(11) 0.0181(13) -0.0025(9) -0.0075(11) -0.0038(10)
C13 0.0143(12) 0.0148(11) 0.0168(12) -0.0051(9) -0.0068(10) -0.0014(9)
C14 0.0223(14) 0.0212(13) 0.0313(16) -0.0121(12) -0.0071(12) -0.0078(11)
C15 0.0194(14) 0.0268(14) 0.0399(18) -0.0212(13) -0.0096(13) -0.0016(11)
C16 0.0359(19) 0.0344(17) 0.0284(17) -0.0212(14) -0.0028(14) -0.0048(14)
C17 0.047(2) 0.0372(18) 0.0233(17) -0.0137(14) 0.0061(15) -0.0144(17)
C18 0.0376(18) 0.0219(14) 0.0198(15) -0.0088(11) 0.0019(13) -0.0097(13)
C19 0.0127(11) 0.0140(10) 0.0122(11) -0.0039(8) 0.0008(10) -0.0068(9)
C20 0.0116(11) 0.0153(11) 0.0152(12) -0.0042(9) -0.0010(9) -0.0042(9)
C21 0.0133(12) 0.0220(12) 0.0146(12) -0.0045(10) 0.0001(10) -0.0070(10)
C22 0.0162(13) 0.0238(13) 0.0183(13) -0.0114(10) 0.0008(10) -0.0086(10)
C23 0.0202(14) 0.0176(12) 0.0238(14) -0.0104(10) 0.0007(11) -0.0067(10)
C24 0.0223(14) 0.0131(11) 0.0193(13) -0.0032(9) -0.0030(11) -0.0060(10)
C25 0.0137(11) 0.0125(10) 0.0117(11) 0.0008(8) -0.0021(9) -0.0060(9)
C26 0.0291(15) 0.0273(14) 0.0157(13) -0.0005(10) -0.0076(11) -0.0181(12)
C27 0.044(2) 0.0397(17) 0.0249(16) 0.0022(13) -0.0116(14) -0.0334(16)
C28 0.0309(17) 0.0323(15) 0.0248(16) 0.0073(12) -0.0066(13) -0.0240(14)
C29 0.0275(15) 0.0248(13) 0.0122(12) 0.0034(10) -0.0047(11) -0.0129(12)
C30 0.0219(14) 0.0168(11) 0.0162(13) -0.0024(9) -0.0036(10) -0.0083(10)
C31 0.0131(12) 0.0177(11) 0.0165(12) -0.0068(9) -0.0035(10) -0.0042(9)
C32 0.0196(14) 0.0197(12) 0.0252(15) -0.0054(11) -0.0070(11) -0.0037(11)
C33 0.0224(15) 0.0237(14) 0.0297(16) -0.0059(12) -0.0107(13) 0.0036(12)
C34 0.0208(16) 0.0394(19) 0.065(3) -0.0076(18) -0.0254(18) -0.0025(14)
C35 0.034(2) 0.0349(19) 0.114(4) 0.005(2) -0.047(3) -0.0153(16)
C36 0.0209(15) 0.0232(14) 0.056(2) 0.0040(14) -0.0184(15) -0.0098(12)
C37 0.0121(12) 0.0200(12) 0.0204(13) -0.0058(10) -0.0045(10) -0.0035(10)
C38 0.0157(13) 0.0232(13) 0.0253(15) -0.0045(11) -0.0085(11) -0.0069(10)
C39 0.0195(14) 0.0201(13) 0.0343(17) -0.0017(12) -0.0129(13) -0.0024(11)
C40 0.0279(17) 0.0254(15) 0.0395(18) -0.0057(13) -0.0211(15) 0.0011(13)
C41 0.0344(19) 0.0329(17) 0.054(2) -0.0140(16) -0.0327(18) -0.0010(14)
C42 0.0254(16) 0.0243(14) 0.0468(19) -0.0101(13) -0.0200(15) -0.0047(12)
C43 0.0222(14) 0.0295(14) 0.0207(14) -0.0085(11) 0.0020(11) -0.0168(12)
C44 0.0239(18) 0.043(2) 0.049(2) -0.0034(17) 0.0110(17) -0.0088(16)
C45 0.031(2) 0.081(4) 0.072(4) -0.009(3) 0.027(2) -0.015(2)
C46 0.068(3) 0.073(3) 0.037(2) -0.016(2) 0.027(2) -0.048(3)
C47 0.064(3) 0.056(2) 0.0192(15) -0.0036(15) -0.0019(16) -0.047(2)
C48 0.0352(18) 0.0412(17) 0.0182(14) -0.0011(13) -0.0050(13) -0.0268(15)
C49 0.0153(12) 0.0178(11) 0.0166(12) -0.0029(9) -0.0048(10) -0.0076(10)
C50 0.0288(16) 0.0265(14) 0.0241(15) -0.0039(11) -0.0008(12) -0.0181(13)
C51 0.046(2) 0.0211(13) 0.0253(16) -0.0009(11) -0.0053(14) -0.0217(14)
C52 0.0306(16) 0.0158(12) 0.0225(14) -0.0040(10) -0.0108(12) -0.0059(11)
C53 0.0204(13) 0.0242(13) 0.0204(13) -0.0058(10) -0.0074(11) -0.0078(11)
C54 0.0184(13) 0.0228(12) 0.0178(12) -0.0045(10) -0.0046(11) -0.0107(10)
C55 0.0129(11) 0.0161(11) 0.0154(12) -0.0025(9) -0.0047(9) -0.0058(9)
C56 0.016(6) 0.023(6) 0.026(7) -0.002(6) 0.004(5) 0.005(5)
S4 0.0379(18) 0.0297(15) 0.0274(16) -0.0022(12) -0.0111(14) -0.0202(14)
S3 0.055(3) 0.0336(18) 0.0291(18) 0.0026(15) -0.0033(17) -0.0070(18)

loop_
_atom_type_symbol
_atom_type_description
_atom_type_scat_dispersion_real
_atom_type_scat_dispersion_imag
_atom_type_scat_source
C C 0.0033 0.0016 'International Tables Vol C Tables 4.2.6.8 and 6.1.1.4'
H H 0.0000 0.0000 'International Tables Vol C Tables 4.2.6.8 and 6.1.1.4'
Cl Cl 0.1484 0.1585 'International Tables Vol C Tables 4.2.6.8 and 6.1.1.4'
P P 0.1023 0.0942 'International Tables Vol C Tables 4.2.6.8 and 6.1.1.4'
Ru Ru -1.2594 0.8363 'International Tables Vol C Tables 4.2.6.8 and 6.1.1.4'
S S 0.1246 0.1234 'International Tables Vol C Tables 4.2.6.8 and 6.1.1.4'

loop_
_geom_angle_atom_site_label_1
_geom_angle_atom_site_label_2
_geom_angle_atom_site_label_3
_geom_angle
S1 Ru1 S2 73.09(3)
S1 Ru1 P1 95.66(2)
S2 Ru1 P1 97.73(3)
S1 Ru1 P2 92.59(2)
S2 Ru1 P2 91.81(3)
P1 Ru1 P2 168.86(2)
S1 Ru1 Cl2 165.89(2)
S2 Ru1 Cl2 92.90(3)
P1 Ru1 Cl2 87.68(2)
P2 Ru1 Cl2 86.12(2)
S1 Ru1 Cl1 92.10(3)
S2 Ru1 Cl1 165.18(2)
P1 Ru1 Cl1 84.04(2)
P2 Ru1 Cl1 88.20(2)
Cl2 Ru1 Cl1 101.89(3)
C55 S1 Ru1 89.09(9)
C55 S2 Ru1 88.88(9)
C13 P1 C7 101.18(12)
C13 P1 C1 99.69(12)
C7 P1 C1 103.95(12)
C13 P1 Ru1 122.30(9)
C7 P1 Ru1 113.47(8)
C1 P1 Ru1 113.79(8)
C25 P2 C31 101.15(12)
C25 P2 C19 103.52(11)
C31 P2 C19 100.45(12)
C25 P2 Ru1 113.17(8)
C31 P2 Ru1 115.64(8)
C19 P2 Ru1 120.35(8)
C43 P3 C55 110.26(13)
C43 P3 C37 111.03(14)
C55 P3 C37 110.15(13)
C43 P3 C49 108.46(13)
C55 P3 C49 110.44(12)
C37 P3 C49 106.43(12)
C2 C1 C6 118.1(3)
C2 C1 P1 124.2(2)
C6 C1 P1 117.7(2)
C1 C2 C3 121.1(3)
C1 C2 H2 119.5
C3 C2 H2 119.5
C4 C3 C2 120.0(3)
C4 C3 H3 120.0
C2 C3 H3 120.0
C3 C4 C5 119.4(3)
C3 C4 H4 120.3
C5 C4 H4 120.3
C6 C5 C4 120.5(3)
C6 C5 H5 119.8
C4 C5 H5 119.8
C5 C6 C1 120.9(3)
C5 C6 H6 119.5
C1 C6 H6 119.5
C8 C7 C12 118.6(2)
C8 C7 P1 122.8(2)
C12 C7 P1 118.5(2)
C7 C8 C9 121.0(3)
C7 C8 H8 119.5
C9 C8 H8 119.5
C10 C9 C8 119.8(3)
C10 C9 H9 120.1
C8 C9 H9 120.1
C11 C10 C9 119.8(3)
C11 C10 H10 120.1
C9 C10 H10 120.1
C10 C11 C12 120.4(3)
C10 C11 H11 119.8
C12 C11 H11 119.8
C11 C12 C7 120.4(3)
C11 C12 H12 119.8
C7 C12 H12 119.8
C18 C13 C14 118.6(3)
C18 C13 P1 122.8(2)
C14 C13 P1 118.5(2)
C15 C14 C13 120.6(3)
C15 C14 H14 119.7
C13 C14 H14 119.7
C16 C15 C14 120.2(3)
C16 C15 H15 119.9
C14 C15 H15 119.9
C15 C16 C17 119.8(3)
C15 C16 H16 120.1
C17 C16 H16 120.1
C16 C17 C18 120.3(3)
C16 C17 H17 119.9
C18 C17 H17 119.9
C13 C18 C17 120.4(3)
C13 C18 H18 119.8
C17 C18 H18 119.8
C20 C19 C24 118.5(2)
C20 C19 P2 120.97(18)
C24 C19 P2 120.6(2)
C19 C20 C21 120.5(2)
C19 C20 H20 119.7
C21 C20 H20 119.7
C22 C21 C20 120.0(3)
C22 C21 H21 120.0
C20 C21 H21 120.0
C23 C22 C21 120.0(2)
C23 C22 H22 120.0
C21 C22 H22 120.0
C24 C23 C22 120.2(2)
C24 C23 H23 119.9
C22 C23 H23 119.9
C23 C24 C19 120.8(3)
C23 C24 H24 119.6
C19 C24 H24 119.6
C26 C25 C30 119.0(2)
C26 C25 P2 124.4(2)
C30 C25 P2 116.60(19)
C25 C26 C27 120.6(3)
C25 C26 H26 119.7
C27 C26 H26 119.7
C28 C27 C26 120.3(3)
C28 C27 H27 119.9
C26 C27 H27 119.9
C27 C28 C29 119.6(3)
C27 C28 H28 120.2
C29 C28 H28 120.2
C30 C29 C28 120.1(3)
C30 C29 H29 119.9
C28 C29 H29 119.9
C29 C30 C25 120.4(3)
C29 C30 H30 119.8
C25 C30 H30 119.8
C36 C31 C32 118.5(3)
C36 C31 P2 118.9(2)
C32 C31 P2 122.6(2)
C33 C32 C31 120.6(3)
C33 C32 H32 119.7
C31 C32 H32 119.7
C34 C33 C32 120.4(3)
C34 C33 H33 119.8
C32 C33 H33 119.8
C35 C34 C33 119.3(3)
C35 C34 H34 120.4
C33 C34 H34 120.4
C34 C35 C36 121.2(3)
C34 C35 H35 119.4
C36 C35 H35 119.4
C31 C36 C35 120.0(3)
C31 C36 H36 120.0
C35 C36 H36 120.0
C38 C37 C42 119.8(3)
C38 C37 P3 121.7(2)
C42 C37 P3 118.5(2)
C37 C38 C39 119.5(3)
C37 C38 H38 120.2
C39 C38 H38 120.2
C40 C39 C38 120.5(3)
C40 C39 H39 119.7
C38 C39 H39 119.7
C39 C40 C41 120.2(3)
C39 C40 H40 119.9
C41 C40 H40 119.9
C42 C41 C40 119.8(3)
C42 C41 H41 120.1
C40 C41 H41 120.1
C41 C42 C37 120.1(3)
C41 C42 H42 120.0
C37 C42 H42 120.0
C44 C43 C48 120.0(3)
C44 C43 P3 120.5(3)
C48 C43 P3 119.4(2)
C43 C44 C45 119.1(4)
C43 C44 H44 120.5
C45 C44 H44 120.5
C46 C45 C44 120.1(4)
C46 C45 H45 120.0
C44 C45 H45 120.0
C45 C46 C47 121.4(4)
C45 C46 H46 119.3
C47 C46 H46 119.3
C48 C47 C46 118.7(4)
C48 C47 H47 120.7
C46 C47 H47 120.7
C47 C48 C43 120.7(3)
C47 C48 H48 119.6
C43 C48 H48 119.6
C50 C49 C54 119.3(2)
C50 C49 P3 120.9(2)
C54 C49 P3 119.7(2)
C51 C50 C49 120.4(3)
C51 C50 H50 119.8
C49 C50 H50 119.8
C52 C51 C50 119.7(3)
C52 C51 H51 120.2
C50 C51 H51 120.2
C51 C52 C53 120.4(3)
C51 C52 H52 119.8
C53 C52 H52 119.8
C52 C53 C54 120.3(3)
C52 C53 H53 119.8
C54 C53 H53 119.8
C53 C54 C49 119.8(3)
C53 C54 H54 120.1
C49 C54 H54 120.1
S2 C55 S1 108.64(14)
S2 C55 P3 126.44(16)
S1 C55 P3 123.76(15)
S3 C56 S4 173.3(13)
C58 C57 C60 117.8
C58 C57 C63 121.0
C60 C57 C63 121.2
C59 C58 C57 121.6
C59 C58 H58 119.2
C57 C58 H58 119.2
C58 C59 C62 119.9
C58 C59 H59 120.0
C62 C59 H59 120.0
C61 C60 C57 121.1
C61 C60 H60 119.4
C57 C60 H60 119.4
C60 C61 C62 120.7
C60 C61 H61 119.6
C62 C61 H61 119.7
C61 C62 C59 118.8
C61 C62 H62 120.6
C59 C62 H62 120.6
C57 C63 H63A 109.5
C57 C63 H63B 109.5
H63A C63 H63B 109.5
C57 C63 H63C 109.5
H63A C63 H63C 109.5
H63B C63 H63C 109.5

loop_
_geom_bond_atom_site_label_1
_geom_bond_atom_site_label_2
_geom_bond_distance
Ru1 S1 2.2961(8)
Ru1 S2 2.3030(8)
Ru1 P1 2.3604(8)
Ru1 P2 2.4042(8)
Ru1 Cl2 2.4628(8)
Ru1 Cl1 2.4684(8)
S1 C55 1.686(3)
S2 C55 1.685(3)
P1 C13 1.827(3)
P1 C7 1.829(3)
P1 C1 1.841(3)
P2 C25 1.829(3)
P2 C31 1.832(3)
P2 C19 1.836(2)
P3 C43 1.782(3)
P3 C55 1.783(3)
P3 C37 1.794(3)
P3 C49 1.811(3)
C1 C2 1.378(4)
C1 C6 1.386(4)
C2 C3 1.397(4)
C2 H2 0.9500
C3 C4 1.369(5)
C3 H3 0.9500
C4 C5 1.380(4)
C4 H4 0.9500
C5 C6 1.379(4)
C5 H5 0.9500
C6 H6 0.9500
C7 C8 1.387(4)
C7 C12 1.395(4)
C8 C9 1.391(4)
C8 H8 0.9500
C9 C10 1.384(4)
C9 H9 0.9500
C10 C11 1.380(4)
C10 H10 0.9500
C11 C12 1.390(4)
C11 H11 0.9500
C12 H12 0.9500
C13 C18 1.360(4)
C13 C14 1.400(4)
C14 C15 1.380(4)
C14 H14 0.9500
C15 C16 1.356(5)
C15 H15 0.9500
C16 C17 1.377(5)
C16 H16 0.9500
C17 C18 1.392(4)
C17 H17 0.9500
C18 H18 0.9500
C19 C20 1.394(3)
C19 C24 1.409(3)
C20 C21 1.398(4)
C20 H20 0.9500
C21 C22 1.392(4)
C21 H21 0.9500
C22 C23 1.385(4)
C22 H22 0.9500
C23 C24 1.382(4)
C23 H23 0.9500
C24 H24 0.9500
C25 C26 1.386(4)
C25 C30 1.398(4)
C26 C27 1.390(4)
C26 H26 0.9500
C27 C28 1.383(5)
C27 H27 0.9500
C28 C29 1.391(4)
C28 H28 0.9500
C29 C30 1.387(4)
C29 H29 0.9500
C30 H30 0.9500
C31 C36 1.382(4)
C31 C32 1.397(4)
C32 C33 1.386(4)
C32 H32 0.9500
C33 C34 1.373(5)
C33 H33 0.9500
C34 C35 1.370(5)
C34 H34 0.9500
C35 C36 1.392(5)
C35 H35 0.9500
C36 H36 0.9500
C37 C38 1.389(4)
C37 C42 1.399(4)
C38 C39 1.390(4)
C38 H38 0.9500
C39 C40 1.371(5)
C39 H39 0.9500
C40 C41 1.396(5)
C40 H40 0.9500
C41 C42 1.376(5)
C41 H41 0.9500
C42 H42 0.9500
C43 C44 1.385(5)
C43 C48 1.403(5)
C44 C45 1.399(6)
C44 H44 0.9500
C45 C46 1.375(8)
C45 H45 0.9500
C46 C47 1.387(7)
C46 H46 0.9500
C47 C48 1.379(5)
C47 H47 0.9500
C48 H48 0.9500
C49 C50 1.389(4)
C49 C54 1.392(4)
C50 C51 1.386(4)
C50 H50 0.9500
C51 C52 1.375(5)
C51 H51 0.9500
C52 C53 1.376(4)
C52 H52 0.9500
C53 C54 1.385(4)
C53 H53 0.9500
C54 H54 0.9500
C56 S3 1.477(19)
C56 S4 1.584(18)
C57 C58 1.3902
C57 C60 1.3936
C57 C63 1.4990
C58 C59 1.3886
C58 H58 0.9499
C59 C62 1.3944
C59 H59 0.9500
C60 C61 1.3821
C60 H60 0.9500
C61 C62 1.3898
C61 H61 0.9501
C62 H62 0.9500
C63 H63A 0.9800
C63 H63B 0.9799
C63 H63C 0.9801

loop_
_geom_torsion_atom_site_label_1
_geom_torsion_atom_site_label_2
_geom_torsion_atom_site_label_3
_geom_torsion_atom_site_label_4
_geom_torsion
C13 P1 C1 C2 -103.6(3)
C7 P1 C1 C2 0.6(3)
Ru1 P1 C1 C2 124.6(2)
C13 P1 C1 C6 75.2(3)
C7 P1 C1 C6 179.4(2)
Ru1 P1 C1 C6 -56.7(2)
C6 C1 C2 C3 -2.0(5)
P1 C1 C2 C3 176.8(3)
C1 C2 C3 C4 0.9(5)
C2 C3 C4 C5 -0.7(5)
C3 C4 C5 C6 1.5(5)
C4 C5 C6 C1 -2.6(5)
C2 C1 C6 C5 2.8(5)
P1 C1 C6 C5 -176.0(3)
C13 P1 C7 C8 -19.2(2)
C1 P1 C7 C8 -122.3(2)
Ru1 P1 C7 C8 113.6(2)
C13 P1 C7 C12 164.2(2)
C1 P1 C7 C12 61.2(2)
Ru1 P1 C7 C12 -63.0(2)
C12 C7 C8 C9 -1.3(4)
P1 C7 C8 C9 -177.8(2)
C7 C8 C9 C10 -0.5(4)
C8 C9 C10 C11 1.3(4)
C9 C10 C11 C12 -0.1(4)
C10 C11 C12 C7 -1.7(4)
C8 C7 C12 C11 2.5(4)
P1 C7 C12 C11 179.1(2)
C7 P1 C13 C18 118.6(3)
C1 P1 C13 C18 -135.0(3)
Ru1 P1 C13 C18 -8.7(3)
C7 P1 C13 C14 -60.4(3)
C1 P1 C13 C14 46.1(3)
Ru1 P1 C13 C14 172.37(19)
C18 C13 C14 C15 -0.4(5)
P1 C13 C14 C15 178.6(2)
C13 C14 C15 C16 -1.3(5)
C14 C15 C16 C17 2.8(6)
C15 C16 C17 C18 -2.7(6)
C14 C13 C18 C17 0.6(5)
P1 C13 C18 C17 -178.4(3)
C16 C17 C18 C13 1.0(6)
C25 P2 C19 C20 129.3(2)
C31 P2 C19 C20 -126.4(2)
Ru1 P2 C19 C20 1.8(3)
C25 P2 C19 C24 -51.1(3)
C31 P2 C19 C24 53.2(3)
Ru1 P2 C19 C24 -178.7(2)
C24 C19 C20 C21 2.6(4)
P2 C19 C20 C21 -177.9(2)
C19 C20 C21 C22 -1.1(4)
C20 C21 C22 C23 -0.9(4)
C21 C22 C23 C24 1.3(4)
C22 C23 C24 C19 0.3(5)
C20 C19 C24 C23 -2.2(4)
P2 C19 C24 C23 178.3(2)
C31 P2 C25 C26 -120.1(2)
C19 P2 C25 C26 -16.4(3)
Ru1 P2 C25 C26 115.6(2)
C31 P2 C25 C30 61.5(2)
C19 P2 C25 C30 165.2(2)
Ru1 P2 C25 C30 -62.8(2)
C30 C25 C26 C27 -1.3(4)
P2 C25 C26 C27 -179.6(3)
C25 C26 C27 C28 1.2(5)
C26 C27 C28 C29 -0.6(5)
C27 C28 C29 C30 0.1(5)
C28 C29 C30 C25 -0.2(4)
C26 C25 C30 C29 0.7(4)
P2 C25 C30 C29 179.2(2)
C25 P2 C31 C36 -160.8(2)
C19 P2 C31 C36 93.0(3)
Ru1 P2 C31 C36 -38.1(3)
C25 P2 C31 C32 20.9(2)
C19 P2 C31 C32 -85.3(2)
Ru1 P2 C31 C32 143.5(2)
C36 C31 C32 C33 -1.0(4)
P2 C31 C32 C33 177.4(2)
C31 C32 C33 C34 -0.1(5)
C32 C33 C34 C35 1.2(6)
C33 C34 C35 C36 -1.2(7)
C32 C31 C36 C35 1.0(5)
P2 C31 C36 C35 -177.5(4)
C34 C35 C36 C31 0.1(7)
C43 P3 C37 C38 106.3(3)
C55 P3 C37 C38 -16.1(3)
C49 P3 C37 C38 -135.9(2)
C43 P3 C37 C42 -74.2(3)
C55 P3 C37 C42 163.3(2)
C49 P3 C37 C42 43.6(3)
C42 C37 C38 C39 -2.6(4)
P3 C37 C38 C39 176.9(2)
C37 C38 C39 C40 1.5(5)
C38 C39 C40 C41 0.7(5)
C39 C40 C41 C42 -1.8(6)
C40 C41 C42 C37 0.7(6)
C38 C37 C42 C41 1.5(5)
P3 C37 C42 C41 -178.0(3)
C55 P3 C43 C44 121.8(3)
C37 P3 C43 C44 -0.5(3)
C49 P3 C43 C44 -117.1(3)
C55 P3 C43 C48 -62.1(3)
C37 P3 C43 C48 175.5(2)
C49 P3 C43 C48 58.9(3)
C48 C43 C44 C45 1.0(6)
P3 C43 C44 C45 177.0(4)
C43 C44 C45 C46 1.0(8)
C44 C45 C46 C47 -2.3(9)
C45 C46 C47 C48 1.5(7)
C46 C47 C48 C43 0.5(5)
C44 C43 C48 C47 -1.7(5)
P3 C43 C48 C47 -177.8(2)
C43 P3 C49 C50 16.6(3)
C55 P3 C49 C50 137.5(2)
C37 P3 C49 C50 -102.9(3)
C43 P3 C49 C54 -167.8(2)
C55 P3 C49 C54 -46.9(3)
C37 P3 C49 C54 72.6(2)
C54 C49 C50 C51 -1.5(5)
P3 C49 C50 C51 174.1(3)
C49 C50 C51 C52 2.2(5)
C50 C51 C52 C53 -0.6(5)
C51 C52 C53 C54 -1.7(5)
C52 C53 C54 C49 2.5(4)
C50 C49 C54 C53 -0.9(4)
P3 C49 C54 C53 -176.5(2)
Ru1 S2 C55 S1 -4.85(12)
Ru1 S2 C55 P3 163.09(17)
Ru1 S1 C55 S2 4.87(12)
Ru1 S1 C55 P3 -163.47(16)
C43 P3 C55 S2 14.9(2)
C37 P3 C55 S2 137.74(18)
C49 P3 C55 S2 -104.99(19)
C43 P3 C55 S1 -178.92(17)
C37 P3 C55 S1 -56.0(2)
C49 P3 C55 S1 61.2(2)
C60 C57 C58 C59 -1.0
C63 C57 C58 C59 179.5
C57 C58 C59 C62 0.6
C58 C57 C60 C61 1.6
C63 C57 C60 C61 -178.9
C57 C60 C61 C62 -1.9
C60 C61 C62 C59 1.4
C58 C59 C62 C61 -0.8
